data_7203163
loop_
_publ_author_name
'Bia\/lo\'nska, Agata'
'Ciunik, Zbigniew'

_publ_section_title
;
 When in the presence of the strong hydrogen bonds, the weak hydrogen
 bonds gain an importance
;
_journal_issue 1
_journal_name_full CrystEngComm
_journal_page_first 66
_journal_paper_doi 10.1039/b515365d
_journal_volume 8
_journal_year 2006
_chemical_absolute_configuration rm
_chemical_formula_moiety 'C23 H27 N2 O4, C10 H16 N O4, C2 H6 O, H2 O'
_chemical_formula_sum 'C35 H51 N3 O10'
_chemical_formula_weight 673.79
_chemical_name_common
;brucinium N-tert-Butoxycarbonyl-L-prolinate ethanol solvate
hydrate
;
_chemical_name_systematic
;
brucinium N-tert-Butoxycarbonyl-L-prolinate ethanol solvate hydrate
;
_space_group_IT_number 4
_symmetry_cell_setting monoclinic
_symmetry_space_group_name_Hall 'P 2yb'
_symmetry_space_group_name_H-M 'P 1 21 1'
_atom_sites_solution_hydrogens geom
_atom_sites_solution_primary direct
_atom_sites_solution_secondary difmap
_audit_creation_method SHELXL-97
_cell_angle_alpha 90.00
_cell_angle_beta 96.238(10)
_cell_angle_gamma 90.00
_cell_formula_units_Z 2
_cell_length_a 7.5255(10)
_cell_length_b 12.0556(15)
_cell_length_c 18.597(2)
_cell_measurement_reflns_used 2562
_cell_measurement_temperature 100(2)
_cell_measurement_theta_max 26.67
_cell_measurement_theta_min 3.56
_cell_volume 1677.2(4)
_computing_cell_refinement 'CrysAlis RED (Oxford Diffraction,Poland Sp. z o.o)'
_computing_data_collection 'CrysAlis CCD (Oxford Diffraction,Poland Sp. z o.o)'
_computing_data_reduction 'CrysAlis RED (Oxford Diffraction,Poland Sp. z o.o)'
_computing_molecular_graphics 'SHELXTL-NT V5.1, Bruker AXS 1999'
_computing_publication_material 'SHELXL-97 (Sheldrick, 1997)'
_computing_structure_refinement 'SHELXL-97 (Sheldrick, 1997)'
_computing_structure_solution 'SHELXS-97 (Sheldrick, 1990)'
_diffrn_ambient_temperature 100(2)
_diffrn_measured_fraction_theta_full 0.983
_diffrn_measured_fraction_theta_max 0.983
_diffrn_measurement_device_type 'Kuma KM4CCD'
_diffrn_measurement_method '\w scan'
_diffrn_radiation_monochromator graphite
_diffrn_radiation_source 'fine-focus sealed tube'
_diffrn_radiation_type MoK\a
_diffrn_radiation_wavelength 0.71073
_diffrn_reflns_av_R_equivalents 0.0546
_diffrn_reflns_av_sigmaI/netI 0.0498
_diffrn_reflns_limit_h_max 9
_diffrn_reflns_limit_h_min -9
_diffrn_reflns_limit_k_max 12
_diffrn_reflns_limit_k_min -14
_diffrn_reflns_limit_l_max 22
_diffrn_reflns_limit_l_min -18
_diffrn_reflns_number 10422
_diffrn_reflns_theta_full 26.00
_diffrn_reflns_theta_max 26.00
_diffrn_reflns_theta_min 3.56
_diffrn_standards_number 0
_exptl_absorpt_coefficient_mu 0.098
_exptl_absorpt_correction_type none
_exptl_crystal_colour colourless
_exptl_crystal_density_diffrn 1.334
_exptl_crystal_density_method 'not measured'
_exptl_crystal_description plate
_exptl_crystal_F_000 724
_exptl_crystal_size_max 0.30
_exptl_crystal_size_mid 0.30
_exptl_crystal_size_min 0.15
_refine_diff_density_max 0.171
_refine_diff_density_min -0.239
_refine_diff_density_rms 0.045
_refine_ls_abs_structure_details 'from known structure (Toda et al., 1985)'
_refine_ls_extinction_method none
_refine_ls_goodness_of_fit_ref 1.022
_refine_ls_hydrogen_treatment constr
_refine_ls_matrix_type full
_refine_ls_number_parameters 433
_refine_ls_number_reflns 3404
_refine_ls_number_restraints 1
_refine_ls_restrained_S_all 1.022
_refine_ls_R_factor_all 0.0470
_refine_ls_R_factor_gt 0.0391
_refine_ls_shift/su_max 0.000
_refine_ls_shift/su_mean 0.000
_refine_ls_structure_factor_coef Fsqd
_refine_ls_weighting_details 'calc w=1/[\s^2^(Fo^2^)+(0.0520P)^2^+0.0000P] where P=(Fo^2^+2Fc^2^)/3'
_refine_ls_weighting_scheme calc
_refine_ls_wR_factor_gt 0.0859
_refine_ls_wR_factor_ref 0.0899
_reflns_number_gt 3002
_reflns_number_total 3404
_reflns_threshold_expression >2sigma(I)
_cod_data_source_file b515365d.txt
_cod_data_source_block 4
_cod_depositor_comments
;
The following automatic conversions were performed:
'_symmetry_cell_setting' value 'MONOCLINIC' changed to 'monoclinic'
according to '/home/saulius/struct/CIF-dictionaries/cif_core.dic'
dictionary named 'cif_core.dic' version 2.4.1 from 2010-06-29.

Automatic conversion script
Id: cif_fix_enum 1527 2010-12-29 10:47:43Z saulius 
;
_cod_original_sg_symbol_H-M 'P 21'
_cod_database_code 7203163

loop_
_symmetry_equiv_pos_as_xyz
'x, y, z'
'-x, y+1/2, -z'

loop_
_atom_site_label
_atom_site_type_symbol
_atom_site_fract_x
_atom_site_fract_y
_atom_site_fract_z
_atom_site_U_iso_or_equiv
_atom_site_adp_type
_atom_site_occupancy
_atom_site_symmetry_multiplicity
_atom_site_calc_flag
_atom_site_refinement_flags
_atom_site_disorder_assembly
_atom_site_disorder_group
O1 O 0.8747(2) 0.96885(16) 0.13530(10) 0.0181(4) Uani 1 1 d . . .
O2 O 0.6893(2) 0.38766(16) -0.13785(10) 0.0172(4) Uani 1 1 d . . .
O3 O 0.6951(3) 0.26832(15) -0.02074(10) 0.0190(4) Uani 1 1 d . . .
O4 O 0.7478(3) 0.79844(16) -0.09019(10) 0.0219(4) Uani 1 1 d . . .
N1 N 0.8552(3) 0.71563(18) 0.01599(12) 0.0150(5) Uani 1 1 d . . .
N2 N 1.0043(3) 0.61142(19) 0.25364(12) 0.0172(5) Uani 1 1 d . . .
H2 H 1.0330 0.5503 0.2831 0.021 Uiso 1 1 calc R . .
C1 C 0.7705(4) 0.5569(2) -0.07037(15) 0.0161(6) Uani 1 1 d . . .
H1 H 0.7593 0.6017 -0.1127 0.019 Uiso 1 1 calc R . .
C2 C 0.7359(3) 0.4432(2) -0.07402(14) 0.0158(6) Uani 1 1 d . . .
C3 C 0.7462(3) 0.3776(2) -0.01084(14) 0.0146(6) Uani 1 1 d . . .
C4 C 0.8051(4) 0.4244(2) 0.05581(14) 0.0153(6) Uani 1 1 d . . .
H4 H 0.8176 0.3801 0.0983 0.018 Uiso 1 1 calc R . .
C5 C 0.8455(3) 0.5372(2) 0.05956(14) 0.0147(6) Uani 1 1 d . . .
C6 C 0.8220(3) 0.6023(2) -0.00262(15) 0.0159(6) Uani 1 1 d . . .
C7 C 0.9246(4) 0.6048(2) 0.12282(15) 0.0162(6) Uani 1 1 d . . .
C8 C 0.8888(4) 0.7259(2) 0.09625(14) 0.0141(6) Uani 1 1 d . . .
H8 H 0.9980 0.7720 0.1093 0.017 Uiso 1 1 calc R . .
C9 C 0.7892(3) 0.8039(2) -0.02404(15) 0.0173(6) Uani 1 1 d . . .
C10 C 0.7649(4) 0.9118(2) 0.01607(15) 0.0176(6) Uani 1 1 d . . .
H10A H 0.6625 0.9518 -0.0100 0.021 Uiso 1 1 calc R . .
H10B H 0.8726 0.9578 0.0126 0.021 Uiso 1 1 calc R . .
C11 C 0.7328(4) 0.9056(2) 0.09708(15) 0.0163(6) Uani 1 1 d . . .
H11 H 0.6161 0.9419 0.1034 0.020 Uiso 1 1 calc R . .
C12 C 0.8527(4) 0.9919(2) 0.20971(15) 0.0192(6) Uani 1 1 d . . .
H12A H 0.7240 1.0016 0.2147 0.023 Uiso 1 1 calc R . .
H12B H 0.9145 1.0621 0.2244 0.023 Uiso 1 1 calc R . .
C13 C 0.9266(4) 0.8997(2) 0.25920(15) 0.0178(6) Uani 1 1 d . . .
H13 H 1.0215 0.9166 0.2955 0.021 Uiso 1 1 calc R . .
C14 C 0.8656(4) 0.7960(2) 0.25452(15) 0.0185(6) Uani 1 1 d . . .
C15 C 0.9521(4) 0.7046(2) 0.30081(15) 0.0195(6) Uani 1 1 d . . .
H15A H 1.0595 0.7334 0.3304 0.023 Uiso 1 1 calc R . .
H15B H 0.8678 0.6768 0.3340 0.023 Uiso 1 1 calc R . .
C16 C 1.1656(4) 0.6394(2) 0.21546(15) 0.0187(6) Uani 1 1 d . . .
H16A H 1.2761 0.6092 0.2422 0.022 Uiso 1 1 calc R . .
H16B H 1.1786 0.7207 0.2106 0.022 Uiso 1 1 calc R . .
C17 C 1.1283(4) 0.5848(2) 0.14173(14) 0.0164(6) Uani 1 1 d . . .
H17A H 1.1564 0.5046 0.1443 0.020 Uiso 1 1 calc R . .
H17B H 1.1980 0.6203 0.1058 0.020 Uiso 1 1 calc R . .
C18 C 0.7259(3) 0.7841(2) 0.12160(14) 0.0148(6) Uani 1 1 d . . .
H18 H 0.6187 0.7506 0.0932 0.018 Uiso 1 1 calc R . .
C19 C 0.7065(4) 0.7605(2) 0.20129(14) 0.0157(6) Uani 1 1 d . . .
H19 H 0.5968 0.7988 0.2145 0.019 Uiso 1 1 calc R . .
C20 C 0.6800(4) 0.6346(2) 0.20758(15) 0.0180(6) Uani 1 1 d . . .
H20A H 0.6462 0.6160 0.2561 0.022 Uiso 1 1 calc R . .
H20B H 0.5830 0.6096 0.1709 0.022 Uiso 1 1 calc R . .
C21 C 0.8541(4) 0.5770(2) 0.19552(14) 0.0159(6) Uani 1 1 d . . .
H21 H 0.8364 0.4950 0.1984 0.019 Uiso 1 1 calc R . .
C22 C 0.6780(4) 0.4533(2) -0.20247(15) 0.0202(6) Uani 1 1 d . . .
H22A H 0.6441 0.4058 -0.2445 0.030 Uiso 1 1 calc R . .
H22B H 0.7944 0.4875 -0.2071 0.030 Uiso 1 1 calc R . .
H22C H 0.5879 0.5114 -0.2000 0.030 Uiso 1 1 calc R . .
C23 C 0.6872(4) 0.2043(2) 0.04386(15) 0.0237(6) Uani 1 1 d . . .
H23A H 0.6495 0.1284 0.0309 0.035 Uiso 1 1 calc R . .
H23B H 0.6012 0.2380 0.0732 0.035 Uiso 1 1 calc R . .
H23C H 0.8057 0.2027 0.0716 0.035 Uiso 1 1 calc R . .
O5 O 1.1232(3) 0.42391(17) 0.31256(11) 0.0253(5) Uani 1 1 d . . .
O6 O 1.2795(3) 0.54164(18) 0.38727(12) 0.0325(5) Uani 1 1 d . . .
O7 O 1.2274(3) 0.08901(16) 0.33303(11) 0.0258(5) Uani 1 1 d . . .
O8 O 1.1827(3) 0.21719(16) 0.42077(10) 0.0235(5) Uani 1 1 d . . .
N3 N 1.3711(3) 0.25527(19) 0.34047(13) 0.0216(6) Uani 1 1 d . . .
C24 C 1.2570(4) 0.4494(2) 0.35696(16) 0.0214(6) Uani 1 1 d . . .
C25 C 1.4078(4) 0.3636(2) 0.37385(16) 0.0221(6) Uani 1 1 d . . .
H25 H 1.4345 0.3549 0.4274 0.026 Uiso 1 1 calc R . .
C26 C 1.5776(4) 0.3995(3) 0.34123(17) 0.0274(7) Uani 1 1 d . . .
H26A H 1.5859 0.4814 0.3386 0.033 Uiso 1 1 calc R . .
H26B H 1.6861 0.3705 0.3700 0.033 Uiso 1 1 calc R . .
C27 C 1.5537(5) 0.3480(3) 0.26549(18) 0.0314(8) Uani 1 1 d . . .
H27A H 1.4762 0.3949 0.2315 0.038 Uiso 1 1 calc R . .
H27B H 1.6706 0.3382 0.2464 0.038 Uiso 1 1 calc R . .
C28 C 1.4658(4) 0.2359(3) 0.27656(16) 0.0242(7) Uani 1 1 d . . .
H28A H 1.3815 0.2155 0.2340 0.029 Uiso 1 1 calc R . .
H28B H 1.5565 0.1766 0.2857 0.029 Uiso 1 1 calc R . .
C29 C 1.2569(4) 0.1787(2) 0.36192(16) 0.0218(6) Uani 1 1 d . . .
C30 C 1.0400(4) 0.1542(2) 0.45041(17) 0.0251(7) Uani 1 1 d . . .
C31 C 0.9824(5) 0.2343(3) 0.50659(18) 0.0324(8) Uani 1 1 d . . .
H31A H 1.0820 0.2465 0.5443 0.049 Uiso 1 1 calc R . .
H31B H 0.8806 0.2030 0.5284 0.049 Uiso 1 1 calc R . .
H31C H 0.9473 0.3051 0.4833 0.049 Uiso 1 1 calc R . .
C32 C 1.1143(5) 0.0486(3) 0.4851(2) 0.0434(9) Uani 1 1 d . . .
H32A H 1.2128 0.0664 0.5222 0.065 Uiso 1 1 calc R . .
H32B H 1.1586 0.0010 0.4482 0.065 Uiso 1 1 calc R . .
H32C H 1.0200 0.0097 0.5074 0.065 Uiso 1 1 calc R . .
C33 C 0.8865(4) 0.1348(3) 0.39181(19) 0.0359(8) Uani 1 1 d . . .
H33A H 0.9244 0.0832 0.3558 0.054 Uiso 1 1 calc R . .
H33B H 0.8512 0.2055 0.3684 0.054 Uiso 1 1 calc R . .
H33C H 0.7847 0.1033 0.4134 0.054 Uiso 1 1 calc R . .
O34 O 1.4699(5) 0.7283(2) 0.35676(14) 0.0654(9) Uani 1 1 d . . .
H34 H 1.4151 0.6651 0.3686 0.098 Uiso 1 1 d R . .
C34 C 1.4797(5) 0.7958(3) 0.4168(2) 0.0417(9) Uani 1 1 d . . .
H34A H 1.5432 0.7562 0.4586 0.050 Uiso 1 1 calc R . .
H34B H 1.3572 0.8125 0.4285 0.050 Uiso 1 1 calc R . .
C35 C 1.5750(5) 0.9022(3) 0.40500(18) 0.0332(8) Uani 1 1 d . . .
H35A H 1.5789 0.9480 0.4487 0.050 Uiso 1 1 calc R . .
H35B H 1.5113 0.9422 0.3641 0.050 Uiso 1 1 calc R . .
H35C H 1.6971 0.8859 0.3945 0.050 Uiso 1 1 calc R . .
O1W O 1.0002(3) 0.28027(18) 0.19935(11) 0.0305(5) Uani 1 1 d . . .
H11W H 1.0593 0.3162 0.2400 0.046 Uiso 1 1 d R . .
H12W H 1.0781 0.2812 0.1705 0.046 Uiso 1 1 d R . .

loop_
_atom_site_aniso_label
_atom_site_aniso_U_11
_atom_site_aniso_U_22
_atom_site_aniso_U_33
_atom_site_aniso_U_23
_atom_site_aniso_U_13
_atom_site_aniso_U_12
O1 0.0176(10) 0.0164(10) 0.0210(10) -0.0028(8) 0.0056(8) -0.0024(8)
O2 0.0209(10) 0.0173(10) 0.0138(10) -0.0009(8) 0.0035(8) -0.0001(8)
O3 0.0234(11) 0.0121(10) 0.0213(11) -0.0002(8) 0.0018(8) -0.0013(8)
O4 0.0300(11) 0.0193(11) 0.0160(10) 0.0019(8) 0.0006(8) 0.0008(9)
N1 0.0166(12) 0.0143(12) 0.0141(11) -0.0002(9) 0.0018(9) 0.0000(9)
N2 0.0196(12) 0.0151(13) 0.0174(12) -0.0004(9) 0.0046(9) -0.0007(9)
C1 0.0149(14) 0.0159(15) 0.0177(14) 0.0039(11) 0.0026(11) 0.0029(11)
C2 0.0116(13) 0.0190(15) 0.0169(14) -0.0044(11) 0.0024(11) 0.0019(11)
C3 0.0143(13) 0.0113(14) 0.0186(15) -0.0019(11) 0.0034(11) -0.0016(10)
C4 0.0149(14) 0.0153(14) 0.0158(13) 0.0023(11) 0.0015(10) 0.0026(11)
C5 0.0124(14) 0.0167(14) 0.0157(14) 0.0005(11) 0.0038(11) 0.0013(11)
C6 0.0118(14) 0.0124(14) 0.0240(15) 0.0002(11) 0.0043(11) 0.0005(10)
C7 0.0182(14) 0.0119(14) 0.0186(14) -0.0008(11) 0.0031(11) 0.0015(11)
C8 0.0144(14) 0.0142(14) 0.0146(13) 0.0018(11) 0.0056(10) 0.0005(11)
C9 0.0118(14) 0.0163(15) 0.0246(16) 0.0023(12) 0.0054(11) -0.0007(11)
C10 0.0198(15) 0.0141(14) 0.0189(14) 0.0009(11) 0.0023(11) -0.0005(11)
C11 0.0142(14) 0.0142(14) 0.0209(14) 0.0001(11) 0.0042(11) 0.0007(11)
C12 0.0202(15) 0.0164(14) 0.0216(15) -0.0053(12) 0.0054(11) -0.0015(11)
C13 0.0171(14) 0.0191(15) 0.0179(14) -0.0058(11) 0.0052(11) -0.0005(11)
C14 0.0158(14) 0.0227(16) 0.0178(14) -0.0004(12) 0.0058(11) 0.0018(12)
C15 0.0247(15) 0.0156(14) 0.0186(15) -0.0020(12) 0.0034(11) 0.0005(12)
C16 0.0174(14) 0.0183(15) 0.0208(15) 0.0004(12) 0.0043(11) 0.0006(11)
C17 0.0156(14) 0.0142(14) 0.0195(14) 0.0019(11) 0.0025(11) 0.0014(10)
C18 0.0143(14) 0.0120(13) 0.0185(14) -0.0011(11) 0.0039(10) 0.0014(11)
C19 0.0154(14) 0.0155(14) 0.0175(14) -0.0005(11) 0.0074(11) 0.0010(10)
C20 0.0195(14) 0.0167(14) 0.0189(15) 0.0018(11) 0.0067(11) -0.0010(12)
C21 0.0180(14) 0.0145(14) 0.0150(14) 0.0015(11) 0.0015(11) -0.0024(11)
C22 0.0234(16) 0.0204(15) 0.0167(14) 0.0005(12) 0.0017(11) 0.0000(12)
C23 0.0321(17) 0.0157(15) 0.0238(16) 0.0034(13) 0.0060(13) -0.0018(13)
O5 0.0270(12) 0.0223(11) 0.0254(11) 0.0012(9) -0.0027(9) 0.0010(9)
O6 0.0435(14) 0.0194(12) 0.0330(13) -0.0083(10) -0.0023(11) 0.0044(10)
O7 0.0315(12) 0.0159(11) 0.0310(12) -0.0051(9) 0.0078(9) -0.0039(9)
O8 0.0322(11) 0.0183(11) 0.0214(11) 0.0003(8) 0.0090(9) -0.0037(9)
N3 0.0245(14) 0.0145(12) 0.0268(13) -0.0013(10) 0.0079(11) -0.0020(10)
C24 0.0299(17) 0.0163(15) 0.0185(14) 0.0023(12) 0.0053(12) 0.0004(12)
C25 0.0273(16) 0.0151(15) 0.0235(16) 0.0010(12) 0.0016(12) 0.0002(12)
C26 0.0253(17) 0.0243(17) 0.0326(18) 0.0018(14) 0.0040(13) -0.0053(13)
C27 0.0313(18) 0.0285(18) 0.0367(19) 0.0012(15) 0.0137(15) -0.0024(14)
C28 0.0243(16) 0.0247(17) 0.0239(16) 0.0003(13) 0.0041(12) 0.0021(13)
C29 0.0222(15) 0.0194(16) 0.0235(16) 0.0028(13) 0.0013(12) 0.0017(12)
C30 0.0302(17) 0.0194(16) 0.0276(17) 0.0016(13) 0.0110(13) -0.0054(12)
C31 0.0404(19) 0.0319(19) 0.0265(17) -0.0041(14) 0.0110(14) -0.0072(15)
C32 0.052(2) 0.030(2) 0.051(2) 0.0156(18) 0.0201(19) 0.0024(17)
C33 0.0293(18) 0.0352(19) 0.044(2) -0.0121(17) 0.0083(16) -0.0028(15)
O34 0.112(3) 0.0465(18) 0.0410(16) -0.0185(14) 0.0247(16) -0.0373(17)
C34 0.047(2) 0.035(2) 0.046(2) -0.0104(17) 0.0148(17) -0.0147(17)
C35 0.0345(19) 0.0333(19) 0.0321(18) -0.0004(15) 0.0058(14) -0.0023(15)
O1W 0.0326(13) 0.0322(13) 0.0269(12) -0.0012(10) 0.0031(9) -0.0029(10)

loop_
_atom_type_symbol
_atom_type_description
_atom_type_scat_dispersion_real
_atom_type_scat_dispersion_imag
_atom_type_scat_source
C C 0.0033 0.0000 'International Tables Vol C Tables 4.2.6.8 and 6.1.1.4'
H H 0.0000 0.0000 'International Tables Vol C Tables 4.2.6.8 and 6.1.1.4'
N N 0.0061 0.0000 'International Tables Vol C Tables 4.2.6.8 and 6.1.1.4'
O O 0.0106 0.0000 'International Tables Vol C Tables 4.2.6.8 and 6.1.1.4'

loop_
_geom_angle_atom_site_label_1
_geom_angle_atom_site_label_2
_geom_angle_atom_site_label_3
_geom_angle
_geom_angle_site_symmetry_1
_geom_angle_site_symmetry_3
_geom_angle_publ_flag
C11 O1 C12 114.9(2) . . ?
C2 O2 C22 116.2(2) . . ?
C3 O3 C23 116.0(2) . . ?
C9 N1 C6 125.0(2) . . ?
C9 N1 C8 119.6(2) . . ?
C6 N1 C8 109.2(2) . . ?
C15 N2 C16 112.5(2) . . ?
C15 N2 C21 113.2(2) . . ?
C16 N2 C21 107.3(2) . . ?
C15 N2 H2 107.9 . . ?
C16 N2 H2 107.9 . . ?
C21 N2 H2 107.9 . . ?
C6 C1 C2 117.6(2) . . ?
C6 C1 H1 121.2 . . ?
C2 C1 H1 121.2 . . ?
O2 C2 C1 123.3(2) . . ?
O2 C2 C3 115.6(2) . . ?
C1 C2 C3 121.1(2) . . ?
O3 C3 C4 124.4(2) . . ?
O3 C3 C2 115.8(2) . . ?
C4 C3 C2 119.8(2) . . ?
C3 C4 C5 119.2(3) . . ?
C3 C4 H4 120.4 . . ?
C5 C4 H4 120.4 . . ?
C6 C5 C4 120.1(3) . . ?
C6 C5 C7 110.4(2) . . ?
C4 C5 C7 129.4(3) . . ?
C1 C6 C5 121.9(2) . . ?
C1 C6 N1 128.4(2) . . ?
C5 C6 N1 109.6(2) . . ?
C5 C7 C21 115.1(2) . . ?
C5 C7 C17 113.0(2) . . ?
C21 C7 C17 101.1(2) . . ?
C5 C7 C8 102.7(2) . . ?
C21 C7 C8 114.7(2) . . ?
C17 C7 C8 110.5(2) . . ?
N1 C8 C18 107.0(2) . . ?
N1 C8 C7 104.2(2) . . ?
C18 C8 C7 116.7(2) . . ?
N1 C8 H8 109.6 . . ?
C18 C8 H8 109.6 . . ?
C7 C8 H8 109.6 . . ?
O4 C9 N1 122.7(3) . . ?
O4 C9 C10 120.1(2) . . ?
N1 C9 C10 117.2(2) . . ?
C9 C10 C11 118.3(2) . . ?
C9 C10 H10A 107.7 . . ?
C11 C10 H10A 107.7 . . ?
C9 C10 H10B 107.7 . . ?
C11 C10 H10B 107.7 . . ?
H10A C10 H10B 107.1 . . ?
O1 C11 C18 114.0(2) . . ?
O1 C11 C10 105.6(2) . . ?
C18 C11 C10 110.4(2) . . ?
O1 C11 H11 108.9 . . ?
C18 C11 H11 108.9 . . ?
C10 C11 H11 108.9 . . ?
O1 C12 C13 111.8(2) . . ?
O1 C12 H12A 109.3 . . ?
C13 C12 H12A 109.3 . . ?
O1 C12 H12B 109.3 . . ?
C13 C12 H12B 109.3 . . ?
H12A C12 H12B 107.9 . . ?
C14 C13 C12 123.3(3) . . ?
C14 C13 H13 118.4 . . ?
C12 C13 H13 118.4 . . ?
C13 C14 C15 121.8(3) . . ?
C13 C14 C19 123.1(3) . . ?
C15 C14 C19 115.2(2) . . ?
N2 C15 C14 109.8(2) . . ?
N2 C15 H15A 109.7 . . ?
C14 C15 H15A 109.7 . . ?
N2 C15 H15B 109.7 . . ?
C14 C15 H15B 109.7 . . ?
H15A C15 H15B 108.2 . . ?
N2 C16 C17 104.4(2) . . ?
N2 C16 H16A 110.9 . . ?
C17 C16 H16A 110.9 . . ?
N2 C16 H16B 110.9 . . ?
C17 C16 H16B 110.9 . . ?
H16A C16 H16B 108.9 . . ?
C16 C17 C7 102.6(2) . . ?
C16 C17 H17A 111.2 . . ?
C7 C17 H17A 111.2 . . ?
C16 C17 H17B 111.2 . . ?
C7 C17 H17B 111.2 . . ?
H17A C17 H17B 109.2 . . ?
C8 C18 C19 112.1(2) . . ?
C8 C18 C11 107.0(2) . . ?
C19 C18 C11 118.3(2) . . ?
C8 C18 H18 106.2 . . ?
C19 C18 H18 106.2 . . ?
C11 C18 H18 106.2 . . ?
C14 C19 C18 115.1(2) . . ?
C14 C19 C20 109.1(2) . . ?
C18 C19 C20 106.5(2) . . ?
C14 C19 H19 108.7 . . ?
C18 C19 H19 108.7 . . ?
C20 C19 H19 108.7 . . ?
C21 C20 C19 108.6(2) . . ?
C21 C20 H20A 110.0 . . ?
C19 C20 H20A 110.0 . . ?
C21 C20 H20B 110.0 . . ?
C19 C20 H20B 110.0 . . ?
H20A C20 H20B 108.4 . . ?
C20 C21 N2 110.7(2) . . ?
C20 C21 C7 114.5(2) . . ?
N2 C21 C7 105.2(2) . . ?
C20 C21 H21 108.8 . . ?
N2 C21 H21 108.8 . . ?
C7 C21 H21 108.8 . . ?
O2 C22 H22A 109.5 . . ?
O2 C22 H22B 109.5 . . ?
H22A C22 H22B 109.5 . . ?
O2 C22 H22C 109.5 . . ?
H22A C22 H22C 109.5 . . ?
H22B C22 H22C 109.5 . . ?
O3 C23 H23A 109.5 . . ?
O3 C23 H23B 109.5 . . ?
H23A C23 H23B 109.5 . . ?
O3 C23 H23C 109.5 . . ?
H23A C23 H23C 109.5 . . ?
H23B C23 H23C 109.5 . . ?
C29 O8 C30 120.3(2) . . ?
C29 N3 C25 125.6(3) . . ?
C29 N3 C28 120.7(2) . . ?
C25 N3 C28 113.6(2) . . ?
O6 C24 O5 124.6(3) . . ?
O6 C24 C25 116.3(3) . . ?
O5 C24 C25 119.0(2) . . ?
N3 C25 C26 102.2(2) . . ?
N3 C25 C24 114.4(2) . . ?
C26 C25 C24 110.9(2) . . ?
N3 C25 H25 109.7 . . ?
C26 C25 H25 109.7 . . ?
C24 C25 H25 109.7 . . ?
C27 C26 C25 103.3(2) . . ?
C27 C26 H26A 111.1 . . ?
C25 C26 H26A 111.1 . . ?
C27 C26 H26B 111.1 . . ?
C25 C26 H26B 111.1 . . ?
H26A C26 H26B 109.1 . . ?
C28 C27 C26 104.1(3) . . ?
C28 C27 H27A 110.9 . . ?
C26 C27 H27A 110.9 . . ?
C28 C27 H27B 110.9 . . ?
C26 C27 H27B 110.9 . . ?
H27A C27 H27B 108.9 . . ?
N3 C28 C27 102.9(2) . . ?
N3 C28 H28A 111.2 . . ?
C27 C28 H28A 111.2 . . ?
N3 C28 H28B 111.2 . . ?
C27 C28 H28B 111.2 . . ?
H28A C28 H28B 109.1 . . ?
O7 C29 N3 124.6(3) . . ?
O7 C29 O8 125.9(3) . . ?
N3 C29 O8 109.5(2) . . ?
O8 C30 C32 110.2(3) . . ?
O8 C30 C33 109.9(2) . . ?
C32 C30 C33 113.3(3) . . ?
O8 C30 C31 101.8(2) . . ?
C32 C30 C31 111.3(3) . . ?
C33 C30 C31 109.8(3) . . ?
C30 C31 H31A 109.5 . . ?
C30 C31 H31B 109.5 . . ?
H31A C31 H31B 109.5 . . ?
C30 C31 H31C 109.5 . . ?
H31A C31 H31C 109.5 . . ?
H31B C31 H31C 109.5 . . ?
C30 C32 H32A 109.5 . . ?
C30 C32 H32B 109.5 . . ?
H32A C32 H32B 109.5 . . ?
C30 C32 H32C 109.5 . . ?
H32A C32 H32C 109.5 . . ?
H32B C32 H32C 109.5 . . ?
C30 C33 H33A 109.5 . . ?
C30 C33 H33B 109.5 . . ?
H33A C33 H33B 109.5 . . ?
C30 C33 H33C 109.5 . . ?
H33A C33 H33C 109.5 . . ?
H33B C33 H33C 109.5 . . ?
C34 O34 H34 106.6 . . ?
O34 C34 C35 111.8(3) . . ?
O34 C34 H34A 109.2 . . ?
C35 C34 H34A 109.2 . . ?
O34 C34 H34B 109.2 . . ?
C35 C34 H34B 109.2 . . ?
H34A C34 H34B 107.9 . . ?
C34 C35 H35A 109.5 . . ?
C34 C35 H35B 109.5 . . ?
H35A C35 H35B 109.5 . . ?
C34 C35 H35C 109.5 . . ?
H35A C35 H35C 109.5 . . ?
H35B C35 H35C 109.5 . . ?
H11W O1W H12W 101.9 . . ?

loop_
_geom_bond_atom_site_label_1
_geom_bond_atom_site_label_2
_geom_bond_distance
_geom_bond_site_symmetry_2
_geom_bond_publ_flag
O1 C11 1.436(3) . ?
O1 C12 1.439(3) . ?
O2 C2 1.375(3) . ?
O2 C22 1.433(3) . ?
O3 C3 1.379(3) . ?
O3 C23 1.434(3) . ?
O4 C9 1.238(3) . ?
N1 C9 1.361(4) . ?
N1 C6 1.425(3) . ?
N1 C8 1.492(3) . ?
N2 C15 1.503(3) . ?
N2 C16 1.510(3) . ?
N2 C21 1.534(3) . ?
N2 H2 0.9300 . ?
C1 C6 1.389(4) . ?
C1 C2 1.396(4) . ?
C1 H1 0.9500 . ?
C2 C3 1.412(4) . ?
C3 C4 1.390(4) . ?
C4 C5 1.393(4) . ?
C4 H4 0.9500 . ?
C5 C6 1.393(4) . ?
C5 C7 1.500(4) . ?
C7 C21 1.542(4) . ?
C7 C17 1.554(4) . ?
C7 C8 1.555(4) . ?
C8 C18 1.531(3) . ?
C8 H8 1.0000 . ?
C9 C10 1.521(4) . ?
C10 C11 1.553(4) . ?
C10 H10A 0.9900 . ?
C10 H10B 0.9900 . ?
C11 C18 1.536(4) . ?
C11 H11 1.0000 . ?
C12 C13 1.510(4) . ?
C12 H12A 0.9900 . ?
C12 H12B 0.9900 . ?
C13 C14 1.332(4) . ?
C13 H13 0.9500 . ?
C14 C15 1.503(4) . ?
C14 C19 1.529(4) . ?
C15 H15A 0.9900 . ?
C15 H15B 0.9900 . ?
C16 C17 1.519(4) . ?
C16 H16A 0.9900 . ?
C16 H16B 0.9900 . ?
C17 H17A 0.9900 . ?
C17 H17B 0.9900 . ?
C18 C19 1.532(4) . ?
C18 H18 1.0000 . ?
C19 C20 1.536(4) . ?
C19 H19 1.0000 . ?
C20 C21 1.521(4) . ?
C20 H20A 0.9900 . ?
C20 H20B 0.9900 . ?
C21 H21 1.0000 . ?
C22 H22A 0.9800 . ?
C22 H22B 0.9800 . ?
C22 H22C 0.9800 . ?
C23 H23A 0.9800 . ?
C23 H23B 0.9800 . ?
C23 H23C 0.9800 . ?
O5 C24 1.268(4) . ?
O6 C24 1.250(3) . ?
O7 C29 1.217(3) . ?
O8 C29 1.363(3) . ?
O8 C30 1.470(3) . ?
N3 C29 1.351(4) . ?
N3 C25 1.460(4) . ?
N3 C28 1.469(4) . ?
C24 C25 1.542(4) . ?
C25 C26 1.535(4) . ?
C25 H25 1.0000 . ?
C26 C27 1.532(4) . ?
C26 H26A 0.9900 . ?
C26 H26B 0.9900 . ?
C27 C28 1.528(4) . ?
C27 H27A 0.9900 . ?
C27 H27B 0.9900 . ?
C28 H28A 0.9900 . ?
C28 H28B 0.9900 . ?
C30 C32 1.507(5) . ?
C30 C33 1.518(4) . ?
C30 C31 1.520(4) . ?
C31 H31A 0.9800 . ?
C31 H31B 0.9800 . ?
C31 H31C 0.9800 . ?
C32 H32A 0.9800 . ?
C32 H32B 0.9800 . ?
C32 H32C 0.9800 . ?
C33 H33A 0.9800 . ?
C33 H33B 0.9800 . ?
C33 H33C 0.9800 . ?
O34 C34 1.377(4) . ?
O34 H34 0.9039 . ?
C34 C35 1.497(5) . ?
C34 H34A 0.9900 . ?
C34 H34B 0.9900 . ?
C35 H35A 0.9800 . ?
C35 H35B 0.9800 . ?
C35 H35C 0.9800 . ?
O1W H11W 0.9405 . ?
O1W H12W 0.8362 . ?

loop_
_geom_hbond_atom_site_label_D
_geom_hbond_atom_site_label_H
_geom_hbond_atom_site_label_A
_geom_hbond_distance_DH
_geom_hbond_distance_HA
_geom_hbond_distance_DA
_geom_hbond_angle_DHA
_geom_hbond_site_symmetry_A
N2 H2 O5 0.93 1.73 2.626(3) 160.3 .
N2 H2 O6 0.93 2.53 3.171(3) 125.9 .
O34 H34 O6 0.90 1.86 2.759(4) 173.6 .
O1W H11W O5 0.94 1.90 2.804(3) 161.6 .
O1W H12W O4 0.84 2.10 2.933(3) 172.5 2_745

loop_
_geom_torsion_atom_site_label_1
_geom_torsion_atom_site_label_2
_geom_torsion_atom_site_label_3
_geom_torsion_atom_site_label_4
_geom_torsion
_geom_torsion_site_symmetry_1
_geom_torsion_site_symmetry_2
_geom_torsion_site_symmetry_3
_geom_torsion_site_symmetry_4
_geom_torsion_publ_flag
C22 O2 C2 C1 0.2(4) . . . . ?
C22 O2 C2 C3 179.9(2) . . . . ?
C6 C1 C2 O2 -177.9(2) . . . . ?
C6 C1 C2 C3 2.4(4) . . . . ?
C23 O3 C3 C4 6.3(4) . . . . ?
C23 O3 C3 C2 -173.7(2) . . . . ?
O2 C2 C3 O3 -4.8(3) . . . . ?
C1 C2 C3 O3 174.9(2) . . . . ?
O2 C2 C3 C4 175.2(2) . . . . ?
C1 C2 C3 C4 -5.0(4) . . . . ?
O3 C3 C4 C5 -177.1(2) . . . . ?
C2 C3 C4 C5 2.9(4) . . . . ?
C3 C4 C5 C6 1.8(4) . . . . ?
C3 C4 C5 C7 -174.4(3) . . . . ?
C2 C1 C6 C5 2.4(4) . . . . ?
C2 C1 C6 N1 -176.3(3) . . . . ?
C4 C5 C6 C1 -4.6(4) . . . . ?
C7 C5 C6 C1 172.3(2) . . . . ?
C4 C5 C6 N1 174.3(2) . . . . ?
C7 C5 C6 N1 -8.8(3) . . . . ?
C9 N1 C6 C1 22.3(4) . . . . ?
C8 N1 C6 C1 174.2(3) . . . . ?
C9 N1 C6 C5 -156.5(2) . . . . ?
C8 N1 C6 C5 -4.6(3) . . . . ?
C6 C5 C7 C21 143.0(2) . . . . ?
C4 C5 C7 C21 -40.5(4) . . . . ?
C6 C5 C7 C17 -101.5(3) . . . . ?
C4 C5 C7 C17 75.0(4) . . . . ?
C6 C5 C7 C8 17.6(3) . . . . ?
C4 C5 C7 C8 -165.9(3) . . . . ?
C9 N1 C8 C18 44.7(3) . . . . ?
C6 N1 C8 C18 -109.0(2) . . . . ?
C9 N1 C8 C7 168.8(2) . . . . ?
C6 N1 C8 C7 15.2(3) . . . . ?
C5 C7 C8 N1 -19.1(3) . . . . ?
C21 C7 C8 N1 -144.8(2) . . . . ?
C17 C7 C8 N1 101.7(2) . . . . ?
C5 C7 C8 C18 98.5(3) . . . . ?
C21 C7 C8 C18 -27.2(3) . . . . ?
C17 C7 C8 C18 -140.7(2) . . . . ?
C6 N1 C9 O4 -26.0(4) . . . . ?
C8 N1 C9 O4 -175.3(2) . . . . ?
C6 N1 C9 C10 153.2(2) . . . . ?
C8 N1 C9 C10 4.0(3) . . . . ?
O4 C9 C10 C11 152.4(2) . . . . ?
N1 C9 C10 C11 -26.8(4) . . . . ?
C12 O1 C11 C18 -69.9(3) . . . . ?
C12 O1 C11 C10 168.7(2) . . . . ?
C9 C10 C11 O1 121.8(2) . . . . ?
C9 C10 C11 C18 -1.8(3) . . . . ?
C11 O1 C12 C13 87.3(3) . . . . ?
O1 C12 C13 C14 -61.3(3) . . . . ?
C12 C13 C14 C15 175.0(2) . . . . ?
C12 C13 C14 C19 -3.7(4) . . . . ?
C16 N2 C15 C14 73.9(3) . . . . ?
C21 N2 C15 C14 -48.0(3) . . . . ?
C13 C14 C15 N2 -124.3(3) . . . . ?
C19 C14 C15 N2 54.4(3) . . . . ?
C15 N2 C16 C17 -143.6(2) . . . . ?
C21 N2 C16 C17 -18.5(3) . . . . ?
N2 C16 C17 C7 38.7(3) . . . . ?
C5 C7 C17 C16 -167.3(2) . . . . ?
C21 C7 C17 C16 -43.7(3) . . . . ?
C8 C7 C17 C16 78.2(3) . . . . ?
N1 C8 C18 C19 157.6(2) . . . . ?
C7 C8 C18 C19 41.5(3) . . . . ?
N1 C8 C18 C11 -71.2(2) . . . . ?
C7 C8 C18 C11 172.7(2) . . . . ?
O1 C11 C18 C8 -69.9(3) . . . . ?
C10 C11 C18 C8 48.7(3) . . . . ?
O1 C11 C18 C19 57.8(3) . . . . ?
C10 C11 C18 C19 176.4(2) . . . . ?
C13 C14 C19 C18 57.2(4) . . . . ?
C15 C14 C19 C18 -121.6(2) . . . . ?
C13 C14 C19 C20 176.8(2) . . . . ?
C15 C14 C19 C20 -2.0(3) . . . . ?
C8 C18 C19 C14 59.3(3) . . . . ?
C11 C18 C19 C14 -65.9(3) . . . . ?
C8 C18 C19 C20 -61.7(3) . . . . ?
C11 C18 C19 C20 173.1(2) . . . . ?
C14 C19 C20 C21 -55.6(3) . . . . ?
C18 C19 C20 C21 69.2(3) . . . . ?
C19 C20 C21 N2 61.9(3) . . . . ?
C19 C20 C21 C7 -56.8(3) . . . . ?
C15 N2 C21 C20 -8.5(3) . . . . ?
C16 N2 C21 C20 -133.2(2) . . . . ?
C15 N2 C21 C7 115.6(2) . . . . ?
C16 N2 C21 C7 -9.1(3) . . . . ?
C5 C7 C21 C20 -84.0(3) . . . . ?
C17 C7 C21 C20 153.9(2) . . . . ?
C8 C7 C21 C20 35.0(3) . . . . ?
C5 C7 C21 N2 154.3(2) . . . . ?
C17 C7 C21 N2 32.2(3) . . . . ?
C8 C7 C21 N2 -86.7(3) . . . . ?
C29 N3 C25 C26 165.8(3) . . . . ?
C28 N3 C25 C26 -16.9(3) . . . . ?
C29 N3 C25 C24 -74.3(4) . . . . ?
C28 N3 C25 C24 103.0(3) . . . . ?
O6 C24 C25 N3 176.8(2) . . . . ?
O5 C24 C25 N3 -5.3(4) . . . . ?
O6 C24 C25 C26 -68.4(3) . . . . ?
O5 C24 C25 C26 109.6(3) . . . . ?
N3 C25 C26 C27 32.7(3) . . . . ?
C24 C25 C26 C27 -89.6(3) . . . . ?
C25 C26 C27 C28 -37.4(3) . . . . ?
C29 N3 C28 C27 171.3(3) . . . . ?
C25 N3 C28 C27 -6.1(3) . . . . ?
C26 C27 C28 N3 26.8(3) . . . . ?
C25 N3 C29 O7 179.5(3) . . . . ?
C28 N3 C29 O7 2.4(4) . . . . ?
C25 N3 C29 O8 -1.1(4) . . . . ?
C28 N3 C29 O8 -178.2(2) . . . . ?
C30 O8 C29 O7 -6.7(4) . . . . ?
C30 O8 C29 N3 173.9(2) . . . . ?
C29 O8 C30 C32 69.6(4) . . . . ?
C29 O8 C30 C33 -56.0(3) . . . . ?
C29 O8 C30 C31 -172.3(3) . . . . ?

loop_
_cod_related_entry_id
_cod_related_entry_database
_cod_related_entry_code
1 ChemSpider 21197891
